data_9008382
loop_
_publ_author_name
'Giester, G.'
'Zemann, J.'

_publ_section_title
;The crystal structure of the natrochalcite-type compounds
 (Me+)Cu2(OH)(zO4)2*H2O [Me+ = Na,K,Rb; z = S,Se], with special reference to
 the hydrogen bonds Locality: synthetic
;
_journal_name_full 'Zeitschrift fur Kristallographie'
_journal_page_first 431
_journal_page_last 442
_journal_volume 179
_journal_year 1987
_chemical_compound_source Synthetic
_chemical_formula_structural KCu2(OH)(SeO4)2(H2O)
_chemical_formula_sum 'Cu2 H5 K O10 Se2'
_space_group_IT_number 12
_symmetry_space_group_name_Hall '-C 2y'
_symmetry_space_group_name_H-M 'C 1 2/m 1'
_cell_angle_alpha 90
_cell_angle_beta 117.26
_cell_angle_gamma 90
_cell_formula_units_Z 2
_cell_length_a 9.186
_cell_length_b 6.423
_cell_length_c 7.830
_cell_volume 410.674
_database_code_amcsd 0010971
_exptl_crystal_density_diffrn 3.956
_cod_original_formula_sum 'K Cu2 Se2 O10 H5'
_cod_database_code 9008382
_amcsd_formula_title KCu2(OH)(SeO4)2(H2O)

loop_
_space_group_symop_operation_xyz
x,y,z
1/2+x,1/2+y,z
x,-y,z
1/2+x,1/2-y,z
-x,y,-z
1/2-x,1/2+y,-z
-x,-y,-z
1/2-x,1/2-y,-z

loop_
_atom_site_aniso_label
_atom_site_aniso_U_11
_atom_site_aniso_U_22
_atom_site_aniso_U_33
_atom_site_aniso_U_12
_atom_site_aniso_U_13
_atom_site_aniso_U_23
K 0.01310 0.01820 0.01210 0.00000 0.00410 0.00000
Cu 0.00770 0.00850 0.01110 -0.00010 0.00290 -0.00060
Se 0.00680 0.00810 0.00760 0.00000 0.00270 0.00000
O1 0.01400 0.01340 0.01540 0.00000 0.01020 0.00000
O2 0.01630 0.02510 0.00830 0.00000 0.00100 0.00000
O3 0.01170 0.00900 0.01470 0.00210 0.00300 -0.00110
Wat4 0.00940 0.01080 0.01230 0.00000 0.00490 0.00000
O-h4 0.00940 0.01080 0.01230 0.00000 0.00490 0.00000

loop_
_atom_site_label
_atom_site_fract_x
_atom_site_fract_y
_atom_site_fract_z
_atom_site_occupancy
_atom_site_type_symbol
_atom_site_attached_hydrogens
K 0.00000 0.50000 0.50000 1.00000 K 0
Cu 0.25000 0.25000 0.00000 1.00000 Cu 0
Se 0.07820 0.00000 0.28821 1.00000 Se 0
O1 0.19010 0.00000 0.17360 1.00000 O 0
O2 0.19540 0.00000 0.51710 1.00000 O 0
O3 -0.03730 0.21130 0.22670 1.00000 O 0
Wat4 0.15610 0.50000 0.07220 0.50000 O 2
O-h4 0.15610 0.50000 0.07220 0.50000 O 0
H 0.17300 0.50000 0.17700 0.50000 H 0

loop_
_cod_changelog_entry_id
_cod_changelog_entry_author
_cod_changelog_entry_date
_cod_changelog_entry_text
1
;cod-tools version 3.8.0
Id: cif_guess_AMCSD_atom_types 9581 2023-05-17 12:35:41Z saulius
;
2023-05-18T11:40:02+03:00
;Derived atom types and hydrogen counts
from atom names that follow the AMCSD naming convention
(Wat == water, O-H == hydroxyl).
;
2
;cod-tools version 3.10.1
Id: cif_fix_AMCSD_aniso_labels 10200 2024-08-01 14:09:44Z saulius
;
2024-08-02T12:21:12+03:00
;Changed the following '_atom_site_aniso_label' values:
'Oh4' -> 'O-h4'
;

loop_
_cod_related_entry_id
_cod_related_entry_database
_cod_related_entry_code
1 AMCSD 0010971
